data_1526409
loop_
_publ_author_name
'Rukang, L.'
'Graves, C.'

_publ_section_title
;
 Preparation and structure of the Ba-stabilised T(*) type cuprate LaBa0.2
 Gd0.8 Cu O4 and its fluorinated phase
;
_journal_name_full 'Physica C (Amsterdam)'
_journal_page_first 148
_journal_page_last 154
_journal_volume 339
_journal_year 2000
_chemical_formula_sum 'Ba0.2 Cu F0.38 Gd0.8 La O4'
_chemical_name_systematic '(La0.8 Ba0.2) (La0.2 Gd0.8) Cu O4 F0.38'
_space_group_IT_number 129
_symmetry_space_group_name_Hall '-P 4a 2a'
_symmetry_space_group_name_H-M 'P 4/n m m :2'
_cell_angle_alpha 90
_cell_angle_beta 90
_cell_angle_gamma 90
_cell_formula_units_Z 2
_cell_length_a 3.92096
_cell_length_b 3.92096
_cell_length_c 12.6841
_cell_volume 195.004
_citation_journal_id_ASTM PHYCE6
_cod_data_source_file Rukang_PHYCE6_2000_444.cif
_cod_data_source_block Ba0.2Cu1F0.38Gd0.8La1O4
_cod_original_cell_volume 195.0044
_cod_original_formula_sum 'Ba0.2 Cu1 F0.38 Gd0.8 La1 O4'
_cod_database_code 1526409

loop_
_symmetry_equiv_pos_as_xyz
x,y,z
-y+1/2,x,z
-x+1/2,-y+1/2,z
y,-x+1/2,z
x+1/2,-y,-z
y+1/2,x+1/2,-z
-x,y+1/2,-z
-y,-x,-z
-x,-y,-z
y-1/2,-x,-z
x-1/2,y-1/2,-z
-y,x-1/2,-z
-x-1/2,y,z
-y-1/2,-x-1/2,z
x,-y-1/2,z
y,x,z

loop_
_atom_site_label
_atom_site_type_symbol
_atom_site_fract_x
_atom_site_fract_y
_atom_site_fract_z
_atom_site_occupancy
_atom_site_U_iso_or_equiv
O2 O-2 0.75 0.25 0 1 0.0
Cu1 Cu+2 0.25 0.25 0.2392 1 0.0
La2 La+3 0.75 0.75 0.0983 0.2 0.0
F1 F-1 0.75 0.25 0.522 0.19 0.0
Ba1 Ba+2 0.75 0.75 0.3834 0.2 0.0
Gd1 Gd+3 0.75 0.75 0.0983 0.8 0.0
La1 La+3 0.75 0.75 0.3834 0.8 0.0
O1 O-2 0.75 0.25 0.2325 1 0.0
O3 O-2 0.366 0.25 0.4238 0.25 0.0
